data_7038553
loop_
_publ_author_name
'Kumar, Amit'
'Priest, Isobel K.'
'Hooper, Thomas N.'
'Weller, Andrew S.'

_publ_section_title
;
 Variable coordination modes and catalytic dehydrogenation of B-phenyl
 amine-boranes.
;
_journal_issue 14
_journal_name_full 'Dalton transactions (Cambridge, England : 2003)'
_journal_page_first 6183
_journal_page_last 6195
_journal_paper_doi 10.1039/c6dt00197a
_journal_volume 45
_journal_year 2016
_chemical_formula_moiety 'C32 H12 B F24, C36 H42 B N P2 Rh'
_chemical_formula_sum 'C68 H54 B2 F24 N P2 Rh'
_chemical_formula_weight 1527.59
_chemical_properties_physical 'Air-sensitive, Moisture-sensitive, Oxygen-sensitive'
_space_group_crystal_system triclinic
_space_group_IT_number 2
_space_group_name_Hall '-P 1'
_space_group_name_H-M_alt 'P -1'
_symmetry_space_group_name_Hall '-P 1'
_symmetry_space_group_name_H-M 'P -1'
_atom_sites_solution_hydrogens geom
_audit_creation_method SHELXL-2014
_audit_update_record
;
2016-02-18 deposited with the CCDC.
2016-02-24 downloaded from the CCDC.
;
_cell_angle_alpha 106.257(2)
_cell_angle_beta 93.765(2)
_cell_angle_gamma 95.408(2)
_cell_formula_units_Z 2
_cell_length_a 12.9920(3)
_cell_length_b 13.1179(3)
_cell_length_c 20.8103(6)
_cell_measurement_reflns_used 15242
_cell_measurement_temperature 150(2)
_cell_measurement_theta_max 74.8570
_cell_measurement_theta_min 3.4302
_cell_volume 3373.93(15)
_computing_cell_refinement
;
CrysAlisPro, Agilent Technologies,
Version 1.171.35.21 (release 20-01-2012 CrysAlis171 .NET)
(compiled Jan 23 2012,18:06:46)
;
_computing_data_collection
;
CrysAlisPro, Agilent Technologies,
Version 1.171.35.21 (release 20-01-2012 CrysAlis171 .NET)
(compiled Jan 23 2012,18:06:46)
;
_computing_data_reduction
;
CrysAlisPro, Agilent Technologies,
Version 1.171.35.21 (release 20-01-2012 CrysAlis171 .NET)
(compiled Jan 23 2012,18:06:46)
;
_computing_structure_refinement 'SHELXL-2014 (Sheldrick, 2014)'
_computing_structure_solution 'SHELXS-97 (Sheldrick, 2008)'
_diffrn_ambient_temperature 150(2)
_diffrn_detector_area_resol_mean 10.4102
_diffrn_measured_fraction_theta_full 0.998
_diffrn_measured_fraction_theta_max 0.962
_diffrn_measurement_device_type 'SuperNova, Dual, Cu at zero, Atlas'
_diffrn_radiation_monochromator mirror
_diffrn_radiation_source 'SuperNova (Cu) X-ray Source'
_diffrn_radiation_type CuK\a
_diffrn_radiation_wavelength 1.54178
_diffrn_reflns_av_R_equivalents 0.0188
_diffrn_reflns_av_unetI/netI 0.0252
_diffrn_reflns_Laue_measured_fraction_full 0.998
_diffrn_reflns_Laue_measured_fraction_max 0.962
_diffrn_reflns_limit_h_max 16
_diffrn_reflns_limit_h_min -16
_diffrn_reflns_limit_k_max 14
_diffrn_reflns_limit_k_min -16
_diffrn_reflns_limit_l_max 25
_diffrn_reflns_limit_l_min -25
_diffrn_reflns_number 24085
_diffrn_reflns_point_group_measured_fraction_full 0.998
_diffrn_reflns_point_group_measured_fraction_max 0.962
_diffrn_reflns_theta_full 67.679
_diffrn_reflns_theta_max 75.025
_diffrn_reflns_theta_min 3.433
_exptl_absorpt_coefficient_mu 3.463
_exptl_absorpt_correction_T_max 1.00000
_exptl_absorpt_correction_T_min 0.62524
_exptl_absorpt_correction_type multi-scan
_exptl_absorpt_process_details
;
CrysAlisPro, Agilent Technologies,
Version 1.171.35.21 (release 20-01-2012 CrysAlis171 .NET)
(compiled Jan 23 2012,18:06:46)
Empirical absorption correction using spherical harmonics,
 implemented in SCALE3 ABSPACK scaling algorithm.
;
_exptl_crystal_colour yellow
_exptl_crystal_density_diffrn 1.504
_exptl_crystal_description plate
_exptl_crystal_F_000 1540
_exptl_crystal_recrystallization_method 'Re-crystallisation from solvent: 1,2-difluorobenzene/pentane'
_exptl_crystal_size_max 0.20
_exptl_crystal_size_mid 0.20
_exptl_crystal_size_min 0.10
_refine_diff_density_max 0.727
_refine_diff_density_min -0.558
_refine_diff_density_rms 0.052
_refine_ls_extinction_method none
_refine_ls_goodness_of_fit_ref 1.049
_refine_ls_hydrogen_treatment constr
_refine_ls_matrix_type full
_refine_ls_number_parameters 1052
_refine_ls_number_reflns 13380
_refine_ls_number_restraints 792
_refine_ls_restrained_S_all 1.190
_refine_ls_R_factor_all 0.0303
_refine_ls_R_factor_gt 0.0278
_refine_ls_shift/su_max 0.003
_refine_ls_shift/su_mean 0.000
_refine_ls_structure_factor_coef Fsqd
_refine_ls_weighting_details 'w=1/[\s^2^(Fo^2^)+(0.0414P)^2^+1.2133P] where P=(Fo^2^+2Fc^2^)/3'
_refine_ls_weighting_scheme calc
_refine_ls_wR_factor_gt 0.0725
_refine_ls_wR_factor_ref 0.0741
_reflns_Friedel_coverage 0.000
_reflns_number_gt 12443
_reflns_number_total 13380
_reflns_threshold_expression 'I > 2\s(I)'
_cod_data_source_file c6dt00197a2.cif
_cod_data_source_block 5
_cod_depositor_comments 'Adding full bibliography for 7038549--7038556.cif.'
_cod_database_code 7038553
_shelx_space_group_comment
;
The symmetry employed for this shelxl refinement is uniquely defined
by the following loop, which should always be used as a source of
symmetry information in preference to the above space-group names.
They are only intended as comments.
;
_shelxl_version_number 2014-3

loop_
_space_group_symop_operation_xyz
'x, y, z'
'-x, -y, -z'

loop_
_atom_site_label
_atom_site_type_symbol
_atom_site_fract_x
_atom_site_fract_y
_atom_site_fract_z
_atom_site_U_iso_or_equiv
_atom_site_adp_type
_atom_site_occupancy
_atom_site_site_symmetry_order
_atom_site_calc_flag
_atom_site_refinement_flags_posn
_atom_site_refinement_flags_adp
_atom_site_refinement_flags_occupancy
_atom_site_disorder_assembly
_atom_site_disorder_group
Rh1 Rh 0.87694(2) -0.04708(2) 0.74489(2) 0.01831(4) Uani 1 1 d . . . . .
B1 B 0.77117(16) 0.14828(16) 0.67194(11) 0.0279(4) Uani 1 1 d . . . . .
H1A H 0.8298 0.1534 0.6444 0.033 Uiso 1 1 calc R U . . .
H1B H 0.7859 0.2057 0.7150 0.033 Uiso 1 1 calc R U . . .
C1 C 0.76032(12) 0.03350(13) 0.68627(8) 0.0224(3) Uani 1 1 d . . . . .
C2 C 0.79695(13) -0.05724(14) 0.64268(8) 0.0246(3) Uani 1 1 d . . . . .
H2 H 0.8410 -0.0459 0.6071 0.029 Uiso 1 1 calc R U . . .
C3 C 0.78142(14) -0.16108(14) 0.65056(10) 0.0310(4) Uani 1 1 d . . . . .
H3 H 0.8139 -0.2207 0.6207 0.037 Uiso 1 1 calc R U . . .
C4 C 0.73268(14) -0.17706(15) 0.70523(11) 0.0339(4) Uani 1 1 d . . . . .
H4 H 0.7312 -0.2474 0.7152 0.041 Uiso 1 1 calc R U . . .
C5 C 0.70478(13) -0.08736(16) 0.75298(10) 0.0302(4) Uani 1 1 d . . . . .
H5 H 0.6818 -0.0952 0.7964 0.036 Uiso 1 1 calc R U . . .
C6 C 0.71640(12) 0.01520(14) 0.74304(9) 0.0251(3) Uani 1 1 d . . . . .
H6 H 0.7033 0.0782 0.7804 0.030 Uiso 1 1 calc R U . . .
N1 N 0.66342(12) 0.16354(12) 0.63209(8) 0.0301(3) Uani 1 1 d . . . . .
C7 C 0.6783(2) 0.26792(18) 0.61681(14) 0.0490(6) Uani 1 1 d . . . . .
H7A H 0.6144 0.2787 0.5931 0.074 Uiso 1 1 calc R U . . .
H7B H 0.7356 0.2680 0.5884 0.074 Uiso 1 1 calc R U . . .
H7C H 0.6947 0.3258 0.6589 0.074 Uiso 1 1 calc R U . . .
C8 C 0.63733(18) 0.07803(18) 0.56763(11) 0.0420(5) Uani 1 1 d . . . . .
H8A H 0.6248 0.0087 0.5767 0.063 Uiso 1 1 calc R U . . .
H8B H 0.6952 0.0771 0.5396 0.063 Uiso 1 1 calc R U . . .
H8C H 0.5747 0.0917 0.5440 0.063 Uiso 1 1 calc R U . . .
C9 C 0.57567(17) 0.1650(2) 0.67431(13) 0.0456(5) Uani 1 1 d . . . . .
H9A H 0.5131 0.1786 0.6506 0.068 Uiso 1 1 calc R U . . .
H9B H 0.5928 0.2215 0.7169 0.068 Uiso 1 1 calc R U . . .
H9C H 0.5631 0.0957 0.6834 0.068 Uiso 1 1 calc R U . . .
P1 P 1.04111(3) -0.03607(3) 0.72071(2) 0.01978(8) Uani 1 1 d . . . . .
C10 C 1.12832(13) -0.10637(14) 0.76164(9) 0.0268(3) Uani 1 1 d . . . . .
H10A H 1.1010 -0.1831 0.7487 0.032 Uiso 1 1 calc R U . . .
H10B H 1.1973 -0.1007 0.7445 0.032 Uiso 1 1 calc R U . . .
C11 C 1.14190(14) -0.06413(15) 0.83829(9) 0.0294(4) Uani 1 1 d . . . . .
H11A H 1.1661 0.0134 0.8513 0.035 Uiso 1 1 calc R U . . .
H11B H 1.1967 -0.0999 0.8556 0.035 Uiso 1 1 calc R U . . .
C12 C 1.04282(14) -0.08125(15) 0.87207(9) 0.0273(3) Uani 1 1 d . . . . .
H12A H 1.0605 -0.0590 0.9214 0.033 Uiso 1 1 calc R U . . .
H12B H 1.0180 -0.1586 0.8582 0.033 Uiso 1 1 calc R U . . .
P2 P 0.93664(3) -0.00904(3) 0.85276(2) 0.02174(8) Uani 1 1 d . . . . .
C13 C 1.05470(12) -0.09603(14) 0.63164(8) 0.0230(3) Uani 1 1 d . . . . .
C14 C 1.08089(15) -0.03394(15) 0.58938(10) 0.0296(4) Uani 1 1 d . . . . .
H14 H 1.0942 0.0416 0.6070 0.036 Uiso 1 1 calc R U . . .
C15 C 1.08750(16) -0.08216(17) 0.52171(10) 0.0344(4) Uani 1 1 d . . . . .
H15 H 1.1048 -0.0392 0.4931 0.041 Uiso 1 1 calc R U . . .
C16 C 1.06933(15) -0.19183(16) 0.49531(9) 0.0328(4) Uani 1 1 d . . . . .
H16 H 1.0747 -0.2243 0.4489 0.039 Uiso 1 1 calc R U . . .
C17 C 1.04320(16) -0.25426(15) 0.53696(10) 0.0349(4) Uani 1 1 d . . . . .
H17 H 1.0306 -0.3298 0.5191 0.042 Uiso 1 1 calc R U . . .
C18 C 1.03540(15) -0.20680(15) 0.60457(9) 0.0308(4) Uani 1 1 d . . . . .
H18 H 1.0168 -0.2500 0.6327 0.037 Uiso 1 1 calc R U . . .
C19 C 1.10817(13) 0.09845(14) 0.73732(8) 0.0238(3) Uani 1 1 d . . . . .
C20 C 1.05054(14) 0.18232(15) 0.73835(10) 0.0318(4) Uani 1 1 d . . . . .
H20 H 0.9769 0.1693 0.7324 0.038 Uiso 1 1 calc R U . . .
C21 C 1.09890(17) 0.28524(16) 0.74802(12) 0.0402(5) Uani 1 1 d . . . . .
H21 H 1.0584 0.3419 0.7482 0.048 Uiso 1 1 calc R U . . .
C22 C 1.20567(17) 0.30504(16) 0.75734(11) 0.0390(5) Uani 1 1 d . . . . .
H22 H 1.2390 0.3755 0.7646 0.047 Uiso 1 1 calc R U . . .
C23 C 1.26379(16) 0.22242(18) 0.75607(13) 0.0451(5) Uani 1 1 d . . . . .
H23 H 1.3374 0.2360 0.7618 0.054 Uiso 1 1 calc R U . . .
C24 C 1.21609(15) 0.11943(17) 0.74645(12) 0.0387(5) Uani 1 1 d . . . . .
H24 H 1.2571 0.0631 0.7461 0.046 Uiso 1 1 calc R U . . .
C25 C 0.83787(14) -0.04525(14) 0.90386(8) 0.0253(3) Uani 1 1 d . . . . .
C26 C 0.79707(16) -0.15235(16) 0.88957(10) 0.0335(4) Uani 1 1 d . . . . .
H26 H 0.8223 -0.2048 0.8546 0.040 Uiso 1 1 calc R U . . .
C27 C 0.72015(17) -0.18302(17) 0.92584(11) 0.0372(4) Uani 1 1 d . . . . .
H27 H 0.6932 -0.2562 0.9158 0.045 Uiso 1 1 calc R U . . .
C28 C 0.68259(16) -0.10699(18) 0.97672(10) 0.0376(4) Uani 1 1 d . . . . .
H28 H 0.6303 -0.1279 1.0019 0.045 Uiso 1 1 calc R U . . .
C29 C 0.72166(16) -0.00068(18) 0.99061(10) 0.0366(4) Uani 1 1 d . . . . .
H29 H 0.6953 0.0516 1.0251 0.044 Uiso 1 1 calc R U . . .
C30 C 0.79925(14) 0.03076(16) 0.95467(9) 0.0298(4) Uani 1 1 d . . . . .
H30 H 0.8258 0.1041 0.9648 0.036 Uiso 1 1 calc R U . . .
C31 C 0.97851(14) 0.13161(14) 0.89531(9) 0.0285(4) Uani 1 1 d . . . . .
C32 C 0.92986(18) 0.20803(16) 0.87403(11) 0.0385(4) Uani 1 1 d . . . . .
H32 H 0.8773 0.1859 0.8374 0.046 Uiso 1 1 calc R U . . .
C33 C 0.9571(2) 0.31631(17) 0.90568(13) 0.0491(6) Uani 1 1 d . . . . .
H33 H 0.9228 0.3678 0.8909 0.059 Uiso 1 1 calc R U . . .
C34 C 1.0336(2) 0.34892(18) 0.95835(14) 0.0531(6) Uani 1 1 d . . . . .
H34 H 1.0534 0.4230 0.9794 0.064 Uiso 1 1 calc R U . . .
C35 C 1.0818(2) 0.2741(2) 0.98055(15) 0.0604(7) Uani 1 1 d . . . . .
H35 H 1.1339 0.2969 1.0174 0.072 Uiso 1 1 calc R U . . .
C36 C 1.05473(18) 0.16529(18) 0.94945(12) 0.0446(5) Uani 1 1 d . . . . .
H36 H 1.0882 0.1142 0.9651 0.054 Uiso 1 1 calc R U . . .
B200 B 0.45128(14) 0.57715(14) 0.73091(9) 0.0208(3) Uani 1 1 d . . . . .
C201 C 0.44182(12) 0.70263(13) 0.73404(9) 0.0215(3) Uani 1 1 d . . . . .
C202 C 0.41944(12) 0.73025(13) 0.67487(9) 0.0231(3) Uani 1 1 d . . . . .
H202 H 0.4073 0.6752 0.6334 0.028 Uiso 1 1 calc R U . . .
C203 C 0.41423(12) 0.83575(13) 0.67453(9) 0.0240(3) Uani 1 1 d D . . . .
C204 C 0.43038(12) 0.91832(13) 0.73390(9) 0.0242(3) Uani 1 1 d . . . . .
H204 H 0.4265 0.9903 0.7339 0.029 Uiso 1 1 calc R U . . .
C205 C 0.45244(12) 0.89306(13) 0.79342(9) 0.0232(3) Uani 1 1 d . . . . .
C206 C 0.45959(12) 0.78759(13) 0.79339(9) 0.0222(3) Uani 1 1 d . . . . .
H206 H 0.4770 0.7730 0.8347 0.027 Uiso 1 1 calc R U . . .
C207 C 0.39143(14) 0.85885(14) 0.60899(10) 0.0322(4) Uani 1 1 d D . . . .
F1 F 0.3250(9) 0.7880(6) 0.5667(4) 0.071(2) Uani 0.47(2) 1 d D U P A 1
F2 F 0.3558(10) 0.9524(5) 0.6163(4) 0.072(2) Uani 0.47(2) 1 d D U P A 1
F3 F 0.4765(5) 0.8667(12) 0.5785(5) 0.080(2) Uani 0.47(2) 1 d D U P A 1
F101 F 0.3874(9) 0.9599(3) 0.6143(4) 0.070(2) Uani 0.53(2) 1 d D U P A 2
F102 F 0.4606(6) 0.8270(9) 0.5662(3) 0.072(2) Uani 0.53(2) 1 d D U P A 2
F103 F 0.3021(5) 0.8073(7) 0.5771(4) 0.0636(18) Uani 0.53(2) 1 d D U P A 2
C208 C 0.46908(14) 0.98249(14) 0.85750(9) 0.0278(4) Uani 1 1 d . . . . .
F4 F 0.55956(10) 1.04334(10) 0.86365(7) 0.0483(3) Uani 1 1 d . U . . .
F5 F 0.46833(11) 0.94852(10) 0.91249(6) 0.0425(3) Uani 1 1 d . U . . .
F6 F 0.39540(10) 1.04832(10) 0.86226(7) 0.0467(3) Uani 1 1 d . U . . .
C209 C 0.56840(12) 0.55674(12) 0.70912(9) 0.0212(3) Uani 1 1 d . . . . .
C210 C 0.59021(13) 0.54035(13) 0.64214(9) 0.0237(3) Uani 1 1 d . . . . .
H210 H 0.5347 0.5348 0.6088 0.028 Uiso 1 1 calc R U . . .
C211 C 0.69035(14) 0.53199(13) 0.62278(9) 0.0272(3) Uani 1 1 d D . . . .
C212 C 0.77317(14) 0.53791(14) 0.66968(10) 0.0295(4) Uani 1 1 d . . . . .
H212 H 0.8415 0.5316 0.6565 0.035 Uiso 1 1 calc R U . . .
C213 C 0.75412(13) 0.55330(14) 0.73623(9) 0.0270(3) Uani 1 1 d . . . . .
C214 C 0.65391(13) 0.56399(13) 0.75563(9) 0.0237(3) Uani 1 1 d . . . . .
H214 H 0.6433 0.5766 0.8018 0.028 Uiso 1 1 calc R U . . .
C215 C 0.70968(15) 0.51609(16) 0.55076(11) 0.0392(4) Uani 1 1 d D . . . .
F7 F 0.7985(4) 0.5790(5) 0.5471(3) 0.0365(12) Uani 0.334 1 d D U P B 1
F8 F 0.7284(7) 0.4187(3) 0.5198(3) 0.0543(19) Uani 0.334 1 d D U P B 1
F9 F 0.6370(4) 0.5446(8) 0.5147(3) 0.0526(16) Uani 0.334 1 d D U P B 1
F107 F 0.6579(8) 0.4268(4) 0.5106(2) 0.071(2) Uani 0.333 1 d D U P B 2
F108 F 0.6672(7) 0.5947(5) 0.5288(3) 0.0562(17) Uani 0.333 1 d D U P B 2
F109 F 0.8052(4) 0.5248(10) 0.5388(3) 0.079(2) Uani 0.333 1 d D U P B 2
F207 F 0.7749(5) 0.4375(6) 0.5317(3) 0.0500(17) Uani 0.333 1 d D U P B 3
F208 F 0.6259(4) 0.4764(9) 0.5073(2) 0.068(2) Uani 0.333 1 d D U P B 3
F209 F 0.7567(9) 0.5982(4) 0.5380(3) 0.076(2) Uani 0.333 1 d D U P B 3
C216 C 0.84294(15) 0.55544(17) 0.78638(11) 0.0369(4) Uani 1 1 d . . . . .
F10 F 0.91912(10) 0.63420(13) 0.78934(8) 0.0576(4) Uani 1 1 d . U . . .
F11 F 0.88728(12) 0.46573(12) 0.77097(8) 0.0627(4) Uani 1 1 d . U . . .
F12 F 0.81635(10) 0.57298(14) 0.84873(7) 0.0553(4) Uani 1 1 d . U . . .
C217 C 0.36058(12) 0.49831(13) 0.67632(8) 0.0207(3) Uani 1 1 d . . . . .
C218 C 0.25969(13) 0.52795(13) 0.67179(9) 0.0230(3) Uani 1 1 d . . . . .
H218 H 0.2476 0.5979 0.6964 0.028 Uiso 1 1 calc R U . . .
C219 C 0.17729(13) 0.45879(13) 0.63277(9) 0.0235(3) Uani 1 1 d . . . . .
C220 C 0.19160(13) 0.35622(14) 0.59522(9) 0.0245(3) Uani 1 1 d . . . . .
H220 H 0.1354 0.3088 0.5682 0.029 Uiso 1 1 calc R U . . .
C221 C 0.29001(13) 0.32557(13) 0.59848(8) 0.0223(3) Uani 1 1 d D . . . .
C222 C 0.37285(12) 0.39474(13) 0.63835(8) 0.0221(3) Uani 1 1 d . . . . .
H222 H 0.4395 0.3707 0.6397 0.026 Uiso 1 1 calc R U . . .
C223 C 0.07154(14) 0.49405(15) 0.62929(10) 0.0320(4) Uani 1 1 d . . . . .
F13 F 0.06060(9) 0.58150(10) 0.67834(7) 0.0489(3) Uani 1 1 d . U . . .
F14 F 0.04650(10) 0.51558(12) 0.57137(7) 0.0511(3) Uani 1 1 d . U . . .
F15 F -0.00328(9) 0.41801(10) 0.63249(8) 0.0484(3) Uani 1 1 d . U . . .
C224 C 0.30823(14) 0.21576(14) 0.55869(10) 0.0318(4) Uani 1 1 d D . . . .
F16 F 0.3133(4) 0.1510(3) 0.5992(2) 0.0495(11) Uani 0.601(15) 1 d D U P C 1
F17 F 0.2352(4) 0.1676(4) 0.5111(3) 0.0557(15) Uani 0.601(15) 1 d D U P C 1
F18 F 0.3986(3) 0.2128(3) 0.5334(3) 0.0543(11) Uani 0.601(15) 1 d D U P C 1
F116 F 0.3663(10) 0.2193(5) 0.5076(6) 0.082(3) Uani 0.399(15) 1 d D U P C 2
F117 F 0.3522(11) 0.1593(5) 0.5915(5) 0.086(3) Uani 0.399(15) 1 d D U P C 2
F118 F 0.2205(5) 0.1576(6) 0.5261(5) 0.049(2) Uani 0.399(15) 1 d D U P C 2
C225 C 0.42634(13) 0.55004(13) 0.80099(9) 0.0241(3) Uani 1 1 d . . . . .
C226 C 0.46880(15) 0.46884(14) 0.82137(9) 0.0290(4) Uani 1 1 d . . . . .
H226 H 0.5207 0.4337 0.7967 0.035 Uiso 1 1 calc R U . . .
C227 C 0.43785(18) 0.43746(16) 0.87657(10) 0.0388(5) Uani 1 1 d D . . . .
C228 C 0.3617(2) 0.48554(18) 0.91330(11) 0.0457(5) Uani 1 1 d . . . . .
H228 H 0.3404 0.4644 0.9509 0.055 Uiso 1 1 calc R U . . .
C229 C 0.31724(18) 0.56551(17) 0.89368(11) 0.0408(5) Uani 1 1 d D . . . .
C230 C 0.34922(15) 0.59714(14) 0.83904(10) 0.0304(4) Uani 1 1 d . . . . .
H230 H 0.3177 0.6526 0.8271 0.036 Uiso 1 1 calc R U . . .
C231 C 0.4913(2) 0.3529(2) 0.89658(12) 0.0602(7) Uani 1 1 d D . . . .
F19 F 0.4934(10) 0.2652(6) 0.8477(4) 0.069(3) Uani 0.45(2) 1 d D U P D 1
F20 F 0.5942(4) 0.3904(7) 0.9166(6) 0.074(2) Uani 0.45(2) 1 d D U P D 1
F21 F 0.4567(8) 0.3294(11) 0.9492(5) 0.107(3) Uani 0.45(2) 1 d D U P D 1
F119 F 0.5754(8) 0.3898(6) 0.9373(6) 0.112(3) Uani 0.55(2) 1 d D U P D 2
F120 F 0.4269(9) 0.2976(7) 0.9268(6) 0.103(3) Uani 0.55(2) 1 d D U P D 2
F121 F 0.5158(7) 0.2778(5) 0.8435(3) 0.0503(14) Uani 0.55(2) 1 d D U P D 2
C232 C 0.2323(2) 0.6181(2) 0.93033(14) 0.0668(9) Uani 1 1 d D . . . .
F22 F 0.1570(6) 0.6348(11) 0.8957(3) 0.116(3) Uani 0.414(11) 1 d D U P E 1
F23 F 0.2008(8) 0.5716(6) 0.9758(4) 0.085(3) Uani 0.414(11) 1 d D U P E 1
F24 F 0.2776(6) 0.7165(4) 0.9724(4) 0.091(2) Uani 0.414(11) 1 d D U P E 1
F122 F 0.2201(5) 0.5993(7) 0.9875(2) 0.0849(19) Uani 0.586(11) 1 d D U P E 2
F123 F 0.2318(7) 0.7197(3) 0.9350(5) 0.118(3) Uani 0.586(11) 1 d D U P E 2
F124 F 0.1382(3) 0.5742(5) 0.8931(3) 0.0846(15) Uani 0.586(11) 1 d D U P E 2

loop_
_atom_site_aniso_label
_atom_site_aniso_U_11
_atom_site_aniso_U_22
_atom_site_aniso_U_33
_atom_site_aniso_U_23
_atom_site_aniso_U_13
_atom_site_aniso_U_12
Rh1 0.01630(6) 0.02011(6) 0.01921(6) 0.00680(4) 0.00206(4) 0.00178(4)
B1 0.0245(9) 0.0280(10) 0.0320(10) 0.0124(8) -0.0021(8) -0.0005(7)
C1 0.0168(7) 0.0267(8) 0.0244(8) 0.0094(6) -0.0013(6) 0.0020(6)
C2 0.0200(7) 0.0329(9) 0.0195(7) 0.0071(6) -0.0045(6) 0.0022(6)
C3 0.0290(9) 0.0247(8) 0.0332(9) 0.0014(7) -0.0093(7) 0.0025(7)
C4 0.0239(8) 0.0284(9) 0.0505(12) 0.0173(8) -0.0060(8) -0.0042(7)
C5 0.0152(7) 0.0413(10) 0.0417(10) 0.0247(8) 0.0035(7) 0.0008(7)
C6 0.0162(7) 0.0325(9) 0.0288(8) 0.0114(7) 0.0029(6) 0.0053(6)
N1 0.0288(8) 0.0284(8) 0.0362(8) 0.0146(6) -0.0008(6) 0.0052(6)
C7 0.0513(13) 0.0378(11) 0.0677(16) 0.0318(11) -0.0035(11) 0.0090(10)
C8 0.0442(11) 0.0428(11) 0.0372(11) 0.0112(9) -0.0125(9) 0.0090(9)
C9 0.0310(10) 0.0585(14) 0.0566(14) 0.0264(11) 0.0088(9) 0.0184(10)
P1 0.01659(17) 0.02205(19) 0.02093(19) 0.00622(15) 0.00309(14) 0.00252(14)
C10 0.0230(8) 0.0301(9) 0.0294(9) 0.0103(7) 0.0032(7) 0.0084(7)
C11 0.0237(8) 0.0357(9) 0.0292(9) 0.0101(7) -0.0026(7) 0.0071(7)
C12 0.0285(8) 0.0309(9) 0.0244(8) 0.0109(7) -0.0003(7) 0.0061(7)
P2 0.02281(19) 0.0242(2) 0.01831(18) 0.00617(15) 0.00185(15) 0.00309(15)
C13 0.0189(7) 0.0272(8) 0.0223(8) 0.0058(6) 0.0037(6) 0.0032(6)
C14 0.0325(9) 0.0273(9) 0.0295(9) 0.0086(7) 0.0068(7) 0.0019(7)
C15 0.0380(10) 0.0399(10) 0.0272(9) 0.0126(8) 0.0082(8) 0.0013(8)
C16 0.0312(9) 0.0408(10) 0.0232(8) 0.0036(7) 0.0051(7) 0.0040(8)
C17 0.0425(11) 0.0271(9) 0.0306(9) 0.0014(7) 0.0034(8) 0.0024(8)
C18 0.0383(10) 0.0260(9) 0.0274(9) 0.0069(7) 0.0046(7) 0.0015(7)
C19 0.0217(8) 0.0253(8) 0.0226(8) 0.0048(6) 0.0030(6) 0.0000(6)
C20 0.0238(8) 0.0284(9) 0.0442(11) 0.0126(8) 0.0042(7) 0.0008(7)
C21 0.0406(11) 0.0274(9) 0.0541(13) 0.0132(9) 0.0087(9) 0.0033(8)
C22 0.0410(11) 0.0304(10) 0.0410(11) 0.0077(8) 0.0032(9) -0.0115(8)
C23 0.0252(9) 0.0427(12) 0.0614(14) 0.0113(10) -0.0011(9) -0.0106(8)
C24 0.0212(9) 0.0354(10) 0.0570(13) 0.0109(9) -0.0005(8) 0.0009(7)
C25 0.0273(8) 0.0307(9) 0.0197(7) 0.0099(7) 0.0026(6) 0.0029(7)
C26 0.0412(10) 0.0315(9) 0.0274(9) 0.0072(7) 0.0086(8) 0.0028(8)
C27 0.0401(11) 0.0382(10) 0.0353(10) 0.0154(8) 0.0072(8) -0.0019(8)
C28 0.0320(10) 0.0545(12) 0.0289(9) 0.0163(9) 0.0077(8) 0.0010(9)
C29 0.0331(10) 0.0492(12) 0.0261(9) 0.0064(8) 0.0083(7) 0.0078(9)
C30 0.0291(9) 0.0349(9) 0.0242(8) 0.0063(7) 0.0032(7) 0.0041(7)
C31 0.0302(9) 0.0281(9) 0.0258(8) 0.0052(7) 0.0064(7) 0.0021(7)
C32 0.0500(12) 0.0310(10) 0.0331(10) 0.0074(8) 0.0005(9) 0.0053(9)
C33 0.0693(16) 0.0280(10) 0.0488(13) 0.0079(9) 0.0060(11) 0.0090(10)
C34 0.0566(14) 0.0289(11) 0.0614(15) -0.0049(10) 0.0033(12) -0.0007(10)
C35 0.0555(15) 0.0401(13) 0.0649(17) -0.0119(12) -0.0195(13) 0.0031(11)
C36 0.0449(12) 0.0346(11) 0.0453(12) -0.0003(9) -0.0113(10) 0.0067(9)
B200 0.0192(8) 0.0186(8) 0.0239(8) 0.0052(7) 0.0013(7) 0.0025(6)
C201 0.0157(7) 0.0218(7) 0.0267(8) 0.0066(6) 0.0031(6) 0.0020(6)
C202 0.0204(7) 0.0223(8) 0.0253(8) 0.0051(6) 0.0015(6) 0.0024(6)
C203 0.0189(7) 0.0250(8) 0.0295(9) 0.0099(7) 0.0023(6) 0.0028(6)
C204 0.0183(7) 0.0202(7) 0.0354(9) 0.0089(7) 0.0061(6) 0.0033(6)
C205 0.0153(7) 0.0225(8) 0.0300(8) 0.0044(7) 0.0045(6) 0.0014(6)
C206 0.0175(7) 0.0224(8) 0.0263(8) 0.0068(6) 0.0033(6) 0.0010(6)
C207 0.0339(10) 0.0301(9) 0.0350(10) 0.0136(8) 0.0006(8) 0.0053(7)
F1 0.124(5) 0.038(2) 0.044(2) 0.0208(19) -0.040(3) -0.023(3)
F2 0.119(5) 0.059(4) 0.050(3) 0.021(3) 0.002(3) 0.059(4)
F3 0.056(3) 0.146(6) 0.061(3) 0.066(4) 0.021(2) 0.007(4)
F101 0.127(5) 0.029(2) 0.054(3) 0.0238(19) -0.022(3) -0.004(3)
F102 0.079(3) 0.119(5) 0.051(2) 0.054(3) 0.035(2) 0.063(3)
F103 0.043(2) 0.089(4) 0.060(3) 0.038(3) -0.0231(18) -0.013(2)
C208 0.0242(8) 0.0245(8) 0.0324(9) 0.0034(7) 0.0062(7) 0.0027(7)
F4 0.0386(6) 0.0435(7) 0.0456(7) -0.0094(6) 0.0108(5) -0.0167(5)
F5 0.0599(8) 0.0357(6) 0.0290(6) 0.0035(5) 0.0090(5) 0.0065(5)
F6 0.0474(7) 0.0388(6) 0.0469(7) -0.0048(5) 0.0040(6) 0.0230(5)
C209 0.0205(7) 0.0155(7) 0.0272(8) 0.0053(6) 0.0023(6) 0.0021(6)
C210 0.0231(8) 0.0207(7) 0.0270(8) 0.0070(6) 0.0002(6) 0.0027(6)
C211 0.0280(8) 0.0247(8) 0.0297(9) 0.0076(7) 0.0072(7) 0.0046(7)
C212 0.0221(8) 0.0269(8) 0.0395(10) 0.0074(7) 0.0073(7) 0.0060(7)
C213 0.0221(8) 0.0224(8) 0.0342(9) 0.0047(7) -0.0010(7) 0.0042(6)
C214 0.0228(8) 0.0212(7) 0.0260(8) 0.0048(6) 0.0011(6) 0.0034(6)
C215 0.0423(11) 0.0431(11) 0.0349(10) 0.0128(9) 0.0129(9) 0.0067(9)
F7 0.041(3) 0.033(3) 0.040(2) 0.013(2) 0.025(2) 0.005(2)
F8 0.091(5) 0.034(2) 0.031(3) -0.0003(18) 0.013(4) -0.005(4)
F9 0.050(3) 0.082(5) 0.029(3) 0.019(4) 0.006(2) 0.014(4)
F107 0.122(6) 0.048(3) 0.032(3) -0.003(2) 0.020(4) -0.007(4)
F108 0.095(5) 0.050(3) 0.033(3) 0.022(2) 0.015(3) 0.019(3)
F109 0.054(3) 0.133(6) 0.057(3) 0.025(5) 0.035(2) 0.036(4)
F207 0.054(3) 0.059(4) 0.032(3) -0.004(2) 0.013(2) 0.030(3)
F208 0.045(3) 0.121(6) 0.024(2) -0.005(5) 0.0046(17) 0.019(4)
F209 0.140(7) 0.045(3) 0.049(3) 0.021(2) 0.033(5) 0.002(4)
C216 0.0268(9) 0.0383(10) 0.0407(11) 0.0031(8) -0.0029(8) 0.0099(8)
F10 0.0284(6) 0.0650(9) 0.0683(10) 0.0084(7) -0.0105(6) -0.0064(6)
F11 0.0574(9) 0.0534(8) 0.0687(10) 0.0011(7) -0.0210(7) 0.0333(7)
F12 0.0378(7) 0.0877(11) 0.0378(7) 0.0139(7) -0.0079(5) 0.0148(7)
C217 0.0200(7) 0.0209(7) 0.0223(7) 0.0075(6) 0.0031(6) 0.0029(6)
C218 0.0214(8) 0.0198(7) 0.0272(8) 0.0046(6) 0.0034(6) 0.0045(6)
C219 0.0192(7) 0.0243(8) 0.0276(8) 0.0079(7) 0.0025(6) 0.0045(6)
C220 0.0217(8) 0.0242(8) 0.0255(8) 0.0051(6) -0.0014(6) 0.0008(6)
C221 0.0229(8) 0.0207(8) 0.0231(8) 0.0053(6) 0.0022(6) 0.0034(6)
C222 0.0188(7) 0.0223(8) 0.0259(8) 0.0075(6) 0.0021(6) 0.0051(6)
C223 0.0230(8) 0.0294(9) 0.0404(10) 0.0045(8) -0.0001(7) 0.0060(7)
F13 0.0285(6) 0.0434(7) 0.0615(8) -0.0095(6) 0.0010(5) 0.0158(5)
F14 0.0407(7) 0.0625(8) 0.0557(8) 0.0228(7) -0.0059(6) 0.0232(6)
F15 0.0189(5) 0.0425(7) 0.0819(10) 0.0140(7) 0.0079(6) 0.0038(5)
C224 0.0274(9) 0.0252(9) 0.0377(10) 0.0007(7) -0.0006(7) 0.0054(7)
F16 0.071(3) 0.0271(13) 0.0550(17) 0.0153(12) 0.0055(18) 0.0186(14)
F17 0.057(2) 0.049(2) 0.0419(19) -0.0181(15) -0.024(2) 0.0235(18)
F18 0.0428(16) 0.0386(14) 0.070(2) -0.0102(15) 0.0241(16) 0.0108(11)
F116 0.091(5) 0.046(3) 0.096(5) -0.012(3) 0.066(5) 0.002(3)
F117 0.105(6) 0.045(3) 0.082(5) -0.020(3) -0.058(4) 0.050(3)
F118 0.032(2) 0.031(2) 0.062(4) -0.020(2) 0.000(2) -0.0042(17)
C225 0.0256(8) 0.0206(8) 0.0234(8) 0.0036(6) 0.0011(6) -0.0023(6)
C226 0.0343(9) 0.0255(8) 0.0257(8) 0.0068(7) -0.0002(7) -0.0003(7)
C227 0.0558(13) 0.0313(10) 0.0283(9) 0.0116(8) -0.0019(9) -0.0045(9)
C228 0.0678(15) 0.0394(11) 0.0279(10) 0.0098(8) 0.0126(10) -0.0100(10)
C229 0.0489(12) 0.0352(10) 0.0337(10) 0.0026(8) 0.0169(9) -0.0049(9)
C230 0.0312(9) 0.0253(8) 0.0325(9) 0.0046(7) 0.0097(7) -0.0009(7)
C231 0.094(2) 0.0501(14) 0.0419(13) 0.0266(12) -0.0050(14) 0.0049(14)
F19 0.089(5) 0.042(3) 0.079(4) 0.031(3) -0.014(3) 0.004(3)
F20 0.077(4) 0.082(4) 0.068(4) 0.038(3) -0.034(3) 0.008(2)
F21 0.160(6) 0.122(6) 0.074(4) 0.079(4) 0.017(4) 0.040(5)
F119 0.181(6) 0.072(3) 0.068(4) 0.012(2) -0.072(4) 0.026(4)
F120 0.186(6) 0.069(3) 0.094(4) 0.063(3) 0.076(4) 0.046(3)
F121 0.072(3) 0.038(2) 0.050(2) 0.0228(17) 0.0077(17) 0.017(2)
C232 0.081(2) 0.0581(16) 0.0644(18) 0.0134(14) 0.0510(17) 0.0074(15)
F22 0.111(5) 0.177(8) 0.087(4) 0.044(5) 0.055(4) 0.102(5)
F23 0.099(5) 0.067(3) 0.090(5) 0.019(3) 0.069(4) -0.011(3)
F24 0.114(5) 0.055(3) 0.102(5) 0.001(3) 0.059(4) 0.027(3)
F122 0.070(3) 0.137(5) 0.0414(18) 0.012(2) 0.0293(17) 0.011(3)
F123 0.147(5) 0.0460(19) 0.172(6) 0.020(3) 0.130(5) 0.027(2)
F124 0.063(2) 0.099(4) 0.092(3) 0.017(2) 0.0212(18) 0.036(2)

loop_
_atom_type_symbol
_atom_type_description
_atom_type_scat_dispersion_real
_atom_type_scat_dispersion_imag
_atom_type_scat_source
C C 0.0181 0.0091 'International Tables Vol C Tables 4.2.6.8 and 6.1.1.4'
H H 0.0000 0.0000 'International Tables Vol C Tables 4.2.6.8 and 6.1.1.4'
B B 0.0090 0.0039 'International Tables Vol C Tables 4.2.6.8 and 6.1.1.4'
N N 0.0311 0.0180 'International Tables Vol C Tables 4.2.6.8 and 6.1.1.4'
F F 0.0727 0.0534 'International Tables Vol C Tables 4.2.6.8 and 6.1.1.4'
P P 0.2955 0.4335 'International Tables Vol C Tables 4.2.6.8 and 6.1.1.4'
Rh Rh 0.0927 3.6045 'International Tables Vol C Tables 4.2.6.8 and 6.1.1.4'

loop_
_geom_angle_atom_site_label_1
_geom_angle_atom_site_label_2
_geom_angle_atom_site_label_3
_geom_angle
P1 Rh1 P2 87.955(15)
P1 Rh1 C2 99.05(5)
P2 Rh1 C2 168.20(5)
P1 Rh1 C5 169.08(5)
P2 Rh1 C5 99.62(5)
C2 Rh1 C5 74.88(7)
P1 Rh1 C3 106.48(5)
P2 Rh1 C3 150.07(5)
C2 Rh1 C3 36.01(7)
C5 Rh1 C3 63.25(7)
P1 Rh1 C6 148.68(4)
P2 Rh1 C6 106.43(5)
C2 Rh1 C6 62.95(6)
C5 Rh1 C6 35.85(6)
C3 Rh1 C6 74.73(7)
P1 Rh1 C4 133.81(5)
P2 Rh1 C4 117.82(5)
C2 Rh1 C4 63.50(7)
C5 Rh1 C4 35.36(7)
C3 Rh1 C4 34.85(7)
C6 Rh1 C4 63.64(7)
P1 Rh1 C1 116.17(4)
P2 Rh1 C1 132.70(4)
C2 Rh1 C1 35.51(6)
C5 Rh1 C1 64.00(6)
C3 Rh1 C1 64.34(6)
C6 Rh1 C1 35.01(6)
C4 Rh1 C1 75.32(6)
C1 B1 N1 109.82(14)
C1 B1 H1A 109.7
N1 B1 H1A 109.7
C1 B1 H1B 109.7
N1 B1 H1B 109.7
H1A B1 H1B 108.2
C6 C1 C2 114.95(15)
C6 C1 B1 123.30(16)
C2 C1 B1 121.74(16)
C6 C1 Rh1 69.74(9)
C2 C1 Rh1 67.83(9)
B1 C1 Rh1 131.17(11)
C3 C2 C1 123.35(17)
C3 C2 Rh1 73.42(10)
C1 C2 Rh1 76.66(9)
C3 C2 H2 118.2
C1 C2 H2 118.2
Rh1 C2 H2 118.2
C4 C3 C2 119.80(17)
C4 C3 Rh1 74.18(11)
C2 C3 Rh1 70.57(9)
C4 C3 H3 119.8
C2 C3 H3 119.8
Rh1 C3 H3 119.8
C3 C4 C5 118.28(17)
C3 C4 Rh1 70.97(10)
C5 C4 Rh1 69.63(10)
C3 C4 H4 120.2
C5 C4 H4 120.2
Rh1 C4 H4 120.2
C4 C5 C6 121.27(17)
C4 C5 Rh1 75.01(10)
C6 C5 Rh1 73.42(9)
C4 C5 H5 119.3
C6 C5 H5 119.3
Rh1 C5 H5 119.3
C5 C6 C1 121.89(17)
C5 C6 Rh1 70.72(9)
C1 C6 Rh1 75.25(9)
C5 C6 H6 118.7
C1 C6 H6 118.7
Rh1 C6 H6 118.7
C9 N1 C8 109.42(17)
C9 N1 C7 108.43(17)
C8 N1 C7 108.12(17)
C9 N1 B1 110.97(15)
C8 N1 B1 111.60(15)
C7 N1 B1 108.20(15)
N1 C7 H7A 109.5
N1 C7 H7B 109.5
H7A C7 H7B 109.5
N1 C7 H7C 109.5
H7A C7 H7C 109.5
H7B C7 H7C 109.5
N1 C8 H8A 109.5
N1 C8 H8B 109.5
H8A C8 H8B 109.5
N1 C8 H8C 109.5
H8A C8 H8C 109.5
H8B C8 H8C 109.5
N1 C9 H9A 109.5
N1 C9 H9B 109.5
H9A C9 H9B 109.5
N1 C9 H9C 109.5
H9A C9 H9C 109.5
H9B C9 H9C 109.5
C19 P1 C13 102.94(8)
C19 P1 C10 104.98(8)
C13 P1 C10 102.34(8)
C19 P1 Rh1 116.17(6)
C13 P1 Rh1 112.89(5)
C10 P1 Rh1 115.83(6)
C11 C10 P1 114.32(12)
C11 C10 H10A 108.7
P1 C10 H10A 108.7
C11 C10 H10B 108.7
P1 C10 H10B 108.7
H10A C10 H10B 107.6
C10 C11 C12 114.15(15)
C10 C11 H11A 108.7
C12 C11 H11A 108.7
C10 C11 H11B 108.7
C12 C11 H11B 108.7
H11A C11 H11B 107.6
C11 C12 P2 114.96(12)
C11 C12 H12A 108.5
P2 C12 H12A 108.5
C11 C12 H12B 108.5
P2 C12 H12B 108.5
H12A C12 H12B 107.5
C31 P2 C12 105.67(9)
C31 P2 C25 103.54(8)
C12 P2 C25 101.59(8)
C31 P2 Rh1 115.74(6)
C12 P2 Rh1 116.50(6)
C25 P2 Rh1 112.12(6)
C14 C13 C18 118.88(16)
C14 C13 P1 121.81(13)
C18 C13 P1 119.28(13)
C15 C14 C13 120.11(17)
C15 C14 H14 119.9
C13 C14 H14 119.9
C16 C15 C14 120.77(18)
C16 C15 H15 119.6
C14 C15 H15 119.6
C15 C16 C17 119.53(17)
C15 C16 H16 120.2
C17 C16 H16 120.2
C18 C17 C16 120.18(18)
C18 C17 H17 119.9
C16 C17 H17 119.9
C17 C18 C13 120.52(17)
C17 C18 H18 119.7
C13 C18 H18 119.7
C20 C19 C24 118.56(17)
C20 C19 P1 119.17(13)
C24 C19 P1 122.23(14)
C19 C20 C21 120.94(18)
C19 C20 H20 119.5
C21 C20 H20 119.5
C22 C21 C20 119.9(2)
C22 C21 H21 120.0
C20 C21 H21 120.0
C23 C22 C21 119.71(19)
C23 C22 H22 120.1
C21 C22 H22 120.1
C22 C23 C24 120.70(19)
C22 C23 H23 119.7
C24 C23 H23 119.7
C23 C24 C19 120.16(19)
C23 C24 H24 119.9
C19 C24 H24 119.9
C30 C25 C26 118.94(17)
C30 C25 P2 122.27(14)
C26 C25 P2 118.73(14)
C27 C26 C25 120.69(18)
C27 C26 H26 119.7
C25 C26 H26 119.7
C28 C27 C26 120.06(19)
C28 C27 H27 120.0
C26 C27 H27 120.0
C29 C28 C27 119.58(18)
C29 C28 H28 120.2
C27 C28 H28 120.2
C28 C29 C30 120.73(19)
C28 C29 H29 119.6
C30 C29 H29 119.6
C25 C30 C29 119.98(18)
C25 C30 H30 120.0
C29 C30 H30 120.0
C32 C31 C36 118.90(18)
C32 C31 P2 118.42(15)
C36 C31 P2 122.64(15)
C33 C32 C31 120.8(2)
C33 C32 H32 119.6
C31 C32 H32 119.6
C34 C33 C32 119.9(2)
C34 C33 H33 120.1
C32 C33 H33 120.1
C33 C34 C35 120.0(2)
C33 C34 H34 120.0
C35 C34 H34 120.0
C34 C35 C36 120.6(2)
C34 C35 H35 119.7
C36 C35 H35 119.7
C35 C36 C31 119.8(2)
C35 C36 H36 120.1
C31 C36 H36 120.1
C217 B200 C225 102.48(13)
C217 B200 C209 112.30(13)
C225 B200 C209 114.31(14)
C217 B200 C201 110.01(13)
C225 B200 C201 113.06(13)
C209 B200 C201 104.87(13)
C202 C201 C206 116.05(15)
C202 C201 B200 120.08(14)
C206 C201 B200 123.80(15)
C203 C202 C201 122.33(16)
C203 C202 H202 118.8
C201 C202 H202 118.8
C204 C203 C202 120.67(16)
C204 C203 C207 120.25(15)
C202 C203 C207 119.07(16)
C203 C204 C205 118.17(15)
C203 C204 H204 120.9
C205 C204 H204 120.9
C204 C205 C206 120.97(16)
C204 C205 C208 117.97(15)
C206 C205 C208 121.06(16)
C205 C206 C201 121.78(16)
C205 C206 H206 119.1
C201 C206 H206 119.1
F101 C207 F102 106.2(4)
F101 C207 F103 106.6(4)
F102 C207 F103 104.3(4)
F1 C207 F3 107.0(4)
F1 C207 F2 106.7(4)
F3 C207 F2 103.9(4)
F1 C207 C203 114.4(3)
F101 C207 C203 114.2(3)
F102 C207 C203 112.8(3)
F103 C207 C203 112.0(3)
F3 C207 C203 111.4(3)
F2 C207 C203 112.7(4)
F4 C208 F6 106.24(15)
F4 C208 F5 106.19(16)
F6 C208 F5 105.99(15)
F4 C208 C205 112.68(15)
F6 C208 C205 112.11(15)
F5 C208 C205 113.10(15)
C210 C209 C214 115.80(15)
C210 C209 B200 120.71(14)
C214 C209 B200 123.24(15)
C211 C210 C209 122.29(16)
C211 C210 H210 118.9
C209 C210 H210 118.9
C212 C211 C210 120.66(17)
C212 C211 C215 119.17(16)
C210 C211 C215 120.17(17)
C213 C212 C211 118.48(16)
C213 C212 H212 120.8
C211 C212 H212 120.8
C212 C213 C214 120.64(17)
C212 C213 C216 118.41(17)
C214 C213 C216 120.94(17)
C213 C214 C209 122.11(16)
C213 C214 H214 118.9
C209 C214 H214 118.9
F109 C215 F107 111.2(4)
F9 C215 F8 109.4(4)
F209 C215 F208 110.2(4)
F9 C215 F7 104.7(3)
F8 C215 F7 103.9(3)
F209 C215 F207 104.3(4)
F208 C215 F207 102.1(3)
F109 C215 F108 104.8(4)
F107 C215 F108 103.0(4)
F209 C215 C211 115.0(3)
F109 C215 C211 116.0(3)
F9 C215 C211 114.5(3)
F107 C215 C211 112.2(3)
F8 C215 C211 113.7(3)
F208 C215 C211 114.2(3)
F7 C215 C211 109.6(3)
F207 C215 C211 109.7(3)
F108 C215 C211 108.4(3)
F11 C216 F12 108.02(19)
F11 C216 F10 105.59(17)
F12 C216 F10 105.37(17)
F11 C216 C213 112.33(17)
F12 C216 C213 113.29(16)
F10 C216 C213 111.70(18)
C222 C217 C218 115.73(15)
C222 C217 B200 123.68(14)
C218 C217 B200 120.10(14)
C219 C218 C217 122.33(15)
C219 C218 H218 118.8
C217 C218 H218 118.8
C218 C219 C220 120.82(15)
C218 C219 C223 120.41(15)
C220 C219 C223 118.76(15)
C221 C220 C219 117.91(15)
C221 C220 H220 121.0
C219 C220 H220 121.0
C220 C221 C222 121.34(15)
C220 C221 C224 119.33(15)
C222 C221 C224 119.33(15)
C221 C222 C217 121.86(15)
C221 C222 H222 119.1
C217 C222 H222 119.1
F13 C223 F14 106.42(16)
F13 C223 F15 106.79(16)
F14 C223 F15 105.05(16)
F13 C223 C219 113.38(15)
F14 C223 C219 112.54(16)
F15 C223 C219 112.08(15)
F17 C224 F18 109.1(3)
F117 C224 F118 107.2(4)
F117 C224 F116 106.8(4)
F118 C224 F116 102.1(4)
F17 C224 F16 105.2(3)
F18 C224 F16 103.5(3)
F117 C224 C221 116.4(4)
F17 C224 C221 114.6(3)
F18 C224 C221 113.4(2)
F118 C224 C221 112.1(4)
F116 C224 C221 111.2(3)
F16 C224 C221 110.3(2)
C226 C225 C230 115.62(17)
C226 C225 B200 122.71(15)
C230 C225 B200 121.06(16)
C227 C226 C225 122.47(19)
C227 C226 H226 118.8
C225 C226 H226 118.8
C228 C227 C226 120.6(2)
C228 C227 C231 120.7(2)
C226 C227 C231 118.6(2)
C227 C228 C229 118.12(19)
C227 C228 H228 120.9
C229 C228 H228 120.9
C228 C229 C230 120.9(2)
C228 C229 C232 120.5(2)
C230 C229 C232 118.6(2)
C229 C230 C225 122.22(19)
C229 C230 H230 118.9
C225 C230 H230 118.9
F19 C231 F21 110.0(5)
F119 C231 F121 107.9(4)
F119 C231 F120 107.5(4)
F121 C231 F120 103.6(4)
F19 C231 F20 104.4(5)
F21 C231 F20 103.9(4)
F119 C231 C227 114.0(4)
F19 C231 C227 114.4(4)
F21 C231 C227 113.9(4)
F121 C231 C227 112.4(3)
F120 C231 C227 110.7(4)
F20 C231 C227 109.2(4)
F122 C232 F123 111.7(4)
F22 C232 F23 111.4(5)
F122 C232 F124 102.8(3)
F123 C232 F124 101.8(4)
F22 C232 F24 107.6(5)
F23 C232 F24 100.0(4)
F22 C232 C229 117.3(3)
F122 C232 C229 114.8(4)
F123 C232 C229 115.6(2)
F23 C232 C229 112.3(4)
F124 C232 C229 108.5(3)
F24 C232 C229 106.6(3)

loop_
_geom_bond_atom_site_label_1
_geom_bond_atom_site_label_2
_geom_bond_distance
Rh1 P1 2.2241(4)
Rh1 P2 2.2272(4)
Rh1 C2 2.2688(16)
Rh1 C5 2.2775(16)
Rh1 C3 2.3059(18)
Rh1 C6 2.3125(16)
Rh1 C4 2.3468(18)
Rh1 C1 2.3837(16)
B1 C1 1.610(2)
B1 N1 1.637(2)
B1 H1A 0.9900
B1 H1B 0.9900
C1 C6 1.414(2)
C1 C2 1.423(2)
C2 C3 1.414(3)
C2 H2 1.0000
C3 C4 1.394(3)
C3 H3 1.0000
C4 C5 1.406(3)
C4 H4 1.0000
C5 C6 1.413(3)
C5 H5 1.0000
C6 H6 1.0000
N1 C9 1.483(3)
N1 C8 1.483(3)
N1 C7 1.488(2)
C7 H7A 0.9800
C7 H7B 0.9800
C7 H7C 0.9800
C8 H8A 0.9800
C8 H8B 0.9800
C8 H8C 0.9800
C9 H9A 0.9800
C9 H9B 0.9800
C9 H9C 0.9800
P1 C19 1.8225(17)
P1 C13 1.8272(17)
P1 C10 1.8357(17)
C10 C11 1.527(2)
C10 H10A 0.9900
C10 H10B 0.9900
C11 C12 1.534(3)
C11 H11A 0.9900
C11 H11B 0.9900
C12 P2 1.8298(17)
C12 H12A 0.9900
C12 H12B 0.9900
P2 C31 1.8213(19)
P2 C25 1.8305(18)
C13 C14 1.393(2)
C13 C18 1.395(3)
C14 C15 1.385(3)
C14 H14 0.9500
C15 C16 1.380(3)
C15 H15 0.9500
C16 C17 1.386(3)
C16 H16 0.9500
C17 C18 1.385(3)
C17 H17 0.9500
C18 H18 0.9500
C19 C20 1.384(3)
C19 C24 1.393(2)
C20 C21 1.389(3)
C20 H20 0.9500
C21 C22 1.378(3)
C21 H21 0.9500
C22 C23 1.373(3)
C22 H22 0.9500
C23 C24 1.387(3)
C23 H23 0.9500
C24 H24 0.9500
C25 C30 1.392(3)
C25 C26 1.396(3)
C26 C27 1.387(3)
C26 H26 0.9500
C27 C28 1.387(3)
C27 H27 0.9500
C28 C29 1.381(3)
C28 H28 0.9500
C29 C30 1.392(3)
C29 H29 0.9500
C30 H30 0.9500
C31 C32 1.390(3)
C31 C36 1.392(3)
C32 C33 1.388(3)
C32 H32 0.9500
C33 C34 1.374(4)
C33 H33 0.9500
C34 C35 1.379(4)
C34 H34 0.9500
C35 C36 1.392(3)
C35 H35 0.9500
C36 H36 0.9500
B200 C217 1.639(2)
B200 C225 1.640(2)
B200 C209 1.641(2)
B200 C201 1.646(2)
C201 C202 1.398(2)
C201 C206 1.401(2)
C202 C203 1.394(2)
C202 H202 0.9500
C203 C204 1.385(2)
C203 C207 1.495(3)
C204 C205 1.388(3)
C204 H204 0.9500
C205 C206 1.395(2)
C205 C208 1.497(2)
C206 H206 0.9500
C207 F1 1.294(4)
C207 F101 1.306(4)
C207 F102 1.320(4)
C207 F103 1.320(4)
C207 F3 1.321(5)
C207 F2 1.325(4)
C208 F4 1.335(2)
C208 F6 1.339(2)
C208 F5 1.339(2)
C209 C210 1.402(2)
C209 C214 1.403(2)
C210 C211 1.392(2)
C210 H210 0.9500
C211 C212 1.386(3)
C211 C215 1.496(3)
C212 C213 1.385(3)
C212 H212 0.9500
C213 C214 1.396(2)
C213 C216 1.497(3)
C214 H214 0.9500
C215 F209 1.290(5)
C215 F109 1.283(4)
C215 F9 1.313(4)
C215 F107 1.323(5)
C215 F8 1.314(4)
C215 F208 1.331(4)
C215 F7 1.373(4)
C215 F207 1.385(4)
C215 F108 1.384(4)
C216 F11 1.327(2)
C216 F12 1.328(3)
C216 F10 1.347(3)
C217 C222 1.397(2)
C217 C218 1.407(2)
C218 C219 1.385(2)
C218 H218 0.9500
C219 C220 1.390(2)
C219 C223 1.494(2)
C220 C221 1.379(2)
C220 H220 0.9500
C221 C222 1.395(2)
C221 C224 1.496(2)
C222 H222 0.9500
C223 F13 1.331(2)
C223 F14 1.340(3)
C223 F15 1.344(2)
C224 F117 1.285(5)
C224 F17 1.301(4)
C224 F18 1.317(3)
C224 F118 1.336(4)
C224 F116 1.352(5)
C224 F16 1.356(3)
C225 C226 1.397(3)
C225 C230 1.400(3)
C226 C227 1.395(3)
C226 H226 0.9500
C227 C228 1.381(3)
C227 C231 1.501(3)
C228 C229 1.387(4)
C228 H228 0.9500
C229 C230 1.390(3)
C229 C232 1.495(3)
C230 H230 0.9500
C231 F119 1.302(5)
C231 F19 1.309(5)
C231 F21 1.314(5)
C231 F121 1.338(4)
C231 F120 1.354(5)
C231 F20 1.375(5)
C232 F22 1.249(5)
C232 F122 1.298(4)
C232 F123 1.309(4)
C232 F23 1.328(5)
C232 F124 1.386(5)
C232 F24 1.391(5)

loop_
_geom_torsion_atom_site_label_1
_geom_torsion_atom_site_label_2
_geom_torsion_atom_site_label_3
_geom_torsion_atom_site_label_4
_geom_torsion
N1 B1 C1 C6 -85.7(2)
N1 B1 C1 C2 95.71(19)
N1 B1 C1 Rh1 -177.06(11)
C6 C1 C2 C3 6.5(2)
B1 C1 C2 C3 -174.76(15)
Rh1 C1 C2 C3 59.53(15)
C6 C1 C2 Rh1 -52.99(13)
B1 C1 C2 Rh1 125.72(15)
C1 C2 C3 C4 -3.4(3)
Rh1 C2 C3 C4 57.64(15)
C1 C2 C3 Rh1 -61.04(15)
C2 C3 C4 C5 -3.0(3)
Rh1 C3 C4 C5 52.86(15)
C2 C3 C4 Rh1 -55.89(15)
C3 C4 C5 C6 6.0(3)
Rh1 C4 C5 C6 59.46(15)
C3 C4 C5 Rh1 -53.50(15)
C4 C5 C6 C1 -2.6(3)
Rh1 C5 C6 C1 57.63(15)
C4 C5 C6 Rh1 -60.24(15)
C2 C1 C6 C5 -3.5(2)
B1 C1 C6 C5 177.81(15)
Rh1 C1 C6 C5 -55.54(14)
C2 C1 C6 Rh1 52.02(13)
B1 C1 C6 Rh1 -126.66(15)
C1 B1 N1 C9 63.9(2)
C1 B1 N1 C8 -58.4(2)
C1 B1 N1 C7 -177.24(17)
C19 P1 C10 C11 66.76(14)
C13 P1 C10 C11 173.96(13)
Rh1 P1 C10 C11 -62.79(14)
P1 C10 C11 C12 65.78(18)
C10 C11 C12 P2 -64.45(19)
C11 C12 P2 C31 -70.04(15)
C11 C12 P2 C25 -177.84(13)
C11 C12 P2 Rh1 60.04(15)
C19 P1 C13 C14 -17.60(16)
C10 P1 C13 C14 -126.37(15)
Rh1 P1 C13 C14 108.43(14)
C19 P1 C13 C18 164.32(14)
C10 P1 C13 C18 55.56(16)
Rh1 P1 C13 C18 -69.64(15)
C18 C13 C14 C15 0.0(3)
P1 C13 C14 C15 -178.12(15)
C13 C14 C15 C16 -0.6(3)
C14 C15 C16 C17 0.6(3)
C15 C16 C17 C18 0.0(3)
C16 C17 C18 C13 -0.6(3)
C14 C13 C18 C17 0.6(3)
P1 C13 C18 C17 178.78(15)
C13 P1 C19 C20 99.39(16)
C10 P1 C19 C20 -153.85(15)
Rh1 P1 C19 C20 -24.51(17)
C13 P1 C19 C24 -78.03(18)
C10 P1 C19 C24 28.73(19)
Rh1 P1 C19 C24 158.08(15)
C24 C19 C20 C21 0.2(3)
P1 C19 C20 C21 -177.28(17)
C19 C20 C21 C22 -0.6(3)
C20 C21 C22 C23 0.9(4)
C21 C22 C23 C24 -0.9(4)
C22 C23 C24 C19 0.6(4)
C20 C19 C24 C23 -0.2(3)
P1 C19 C24 C23 177.20(18)
C31 P2 C25 C30 9.70(17)
C12 P2 C25 C30 119.15(16)
Rh1 P2 C25 C30 -115.75(14)
C31 P2 C25 C26 -172.85(15)
C12 P2 C25 C26 -63.40(16)
Rh1 P2 C25 C26 61.70(16)
C30 C25 C26 C27 -0.8(3)
P2 C25 C26 C27 -178.30(16)
C25 C26 C27 C28 0.3(3)
C26 C27 C28 C29 0.5(3)
C27 C28 C29 C30 -0.8(3)
C26 C25 C30 C29 0.4(3)
P2 C25 C30 C29 177.89(14)
C28 C29 C30 C25 0.4(3)
C12 P2 C31 C32 160.71(16)
C25 P2 C31 C32 -92.90(17)
Rh1 P2 C31 C32 30.19(18)
C12 P2 C31 C36 -21.4(2)
C25 P2 C31 C36 85.02(19)
Rh1 P2 C31 C36 -151.89(16)
C36 C31 C32 C33 0.5(3)
P2 C31 C32 C33 178.54(18)
C31 C32 C33 C34 0.6(4)
C32 C33 C34 C35 -1.3(4)
C33 C34 C35 C36 1.0(5)
C34 C35 C36 C31 0.1(4)
C32 C31 C36 C35 -0.9(4)
P2 C31 C36 C35 -178.8(2)
C217 B200 C201 C202 -40.6(2)
C225 B200 C201 C202 -154.53(15)
C209 B200 C201 C202 80.31(18)
C217 B200 C201 C206 142.34(15)
C225 B200 C201 C206 28.5(2)
C209 B200 C201 C206 -96.70(17)
C206 C201 C202 C203 -0.4(2)
B200 C201 C202 C203 -177.67(15)
C201 C202 C203 C204 -0.6(2)
C201 C202 C203 C207 179.09(15)
C202 C203 C204 C205 0.4(2)
C207 C203 C204 C205 -179.30(15)
C203 C204 C205 C206 0.9(2)
C203 C204 C205 C208 -179.57(15)
C204 C205 C206 C201 -2.0(2)
C208 C205 C206 C201 178.47(15)
C202 C201 C206 C205 1.7(2)
B200 C201 C206 C205 178.84(15)
C204 C203 C207 F1 -142.9(7)
C202 C203 C207 F1 37.3(7)
C204 C203 C207 F101 -0.9(6)
C202 C203 C207 F101 179.4(6)
C204 C203 C207 F102 120.4(6)
C202 C203 C207 F102 -59.3(6)
C204 C203 C207 F103 -122.2(5)
C202 C203 C207 F103 58.1(5)
C204 C203 C207 F3 95.6(7)
C202 C203 C207 F3 -84.1(7)
C204 C203 C207 F2 -20.8(7)
C202 C203 C207 F2 159.5(7)
C204 C205 C208 F4 -72.6(2)
C206 C205 C208 F4 106.97(19)
C204 C205 C208 F6 47.2(2)
C206 C205 C208 F6 -133.24(17)
C204 C205 C208 F5 166.96(15)
C206 C205 C208 F5 -13.5(2)
C217 B200 C209 C210 41.8(2)
C225 B200 C209 C210 157.99(14)
C201 B200 C209 C210 -77.64(18)
C217 B200 C209 C214 -144.16(15)
C225 B200 C209 C214 -28.0(2)
C201 B200 C209 C214 96.41(17)
C214 C209 C210 C211 -0.1(2)
B200 C209 C210 C211 174.33(15)
C209 C210 C211 C212 1.1(3)
C209 C210 C211 C215 -179.11(16)
C210 C211 C212 C213 -0.6(3)
C215 C211 C212 C213 179.61(16)
C211 C212 C213 C214 -0.8(3)
C211 C212 C213 C216 177.67(16)
C212 C213 C214 C209 1.8(3)
C216 C213 C214 C209 -176.63(16)
C210 C209 C214 C213 -1.3(2)
B200 C209 C214 C213 -175.62(15)
C212 C211 C215 F209 -72.5(6)
C210 C211 C215 F209 107.7(6)
C212 C211 C215 F109 -10.0(7)
C210 C211 C215 F109 170.2(6)
C212 C211 C215 F9 -159.5(5)
C210 C211 C215 F9 20.7(5)
C212 C211 C215 F107 119.4(5)
C210 C211 C215 F107 -60.4(6)
C212 C211 C215 F8 73.6(5)
C210 C211 C215 F8 -106.2(5)
C212 C211 C215 F208 158.6(5)
C210 C211 C215 F208 -21.2(6)
C212 C211 C215 F7 -42.2(4)
C210 C211 C215 F7 138.0(3)
C212 C211 C215 F207 44.7(4)
C210 C211 C215 F207 -135.1(4)
C212 C211 C215 F108 -127.6(4)
C210 C211 C215 F108 52.6(5)
C212 C213 C216 F11 -58.6(3)
C214 C213 C216 F11 119.9(2)
C212 C213 C216 F12 178.61(17)
C214 C213 C216 F12 -2.9(3)
C212 C213 C216 F10 59.8(2)
C214 C213 C216 F10 -121.71(19)
C225 B200 C217 C222 -91.19(18)
C209 B200 C217 C222 31.9(2)
C201 B200 C217 C222 148.31(15)
C225 B200 C217 C218 80.48(17)
C209 B200 C217 C218 -156.40(15)
C201 B200 C217 C218 -40.0(2)
C222 C217 C218 C219 0.6(2)
B200 C217 C218 C219 -171.69(15)
C217 C218 C219 C220 -0.9(3)
C217 C218 C219 C223 -179.72(17)
C218 C219 C220 C221 0.4(3)
C223 C219 C220 C221 179.26(16)
C219 C220 C221 C222 0.3(3)
C219 C220 C221 C224 -179.97(16)
C220 C221 C222 C217 -0.6(3)
C224 C221 C222 C217 179.70(16)
C218 C217 C222 C221 0.1(2)
B200 C217 C222 C221 172.11(15)
C218 C219 C223 F13 -16.5(3)
C220 C219 C223 F13 164.70(17)
C218 C219 C223 F14 104.4(2)
C220 C219 C223 F14 -74.4(2)
C218 C219 C223 F15 -137.46(18)
C220 C219 C223 F15 43.7(2)
C220 C221 C224 F117 -126.9(8)
C222 C221 C224 F117 52.9(8)
C220 C221 C224 F17 16.7(5)
C222 C221 C224 F17 -163.6(4)
C220 C221 C224 F18 142.8(3)
C222 C221 C224 F18 -37.4(4)
C220 C221 C224 F118 -3.1(6)
C222 C221 C224 F118 176.7(6)
C220 C221 C224 F116 110.5(8)
C222 C221 C224 F116 -69.7(8)
C220 C221 C224 F16 -101.7(3)
C222 C221 C224 F16 78.0(3)
C217 B200 C225 C226 89.07(18)
C209 B200 C225 C226 -32.7(2)
C201 B200 C225 C226 -152.57(16)
C217 B200 C225 C230 -81.59(18)
C209 B200 C225 C230 156.66(15)
C201 B200 C225 C230 36.8(2)
C230 C225 C226 C227 -0.9(3)
B200 C225 C226 C227 -172.05(17)
C225 C226 C227 C228 0.8(3)
C225 C226 C227 C231 -177.23(19)
C226 C227 C228 C229 0.0(3)
C231 C227 C228 C229 178.0(2)
C227 C228 C229 C230 -0.7(3)
C227 C228 C229 C232 178.2(2)
C228 C229 C230 C225 0.6(3)
C232 C229 C230 C225 -178.3(2)
C226 C225 C230 C229 0.2(3)
B200 C225 C230 C229 171.52(17)
C228 C227 C231 F119 -91.1(8)
C226 C227 C231 F119 87.0(8)
C228 C227 C231 F19 129.4(7)
C226 C227 C231 F19 -52.6(8)
C228 C227 C231 F21 1.7(8)
C226 C227 C231 F21 179.8(8)
C228 C227 C231 F121 145.7(5)
C226 C227 C231 F121 -36.2(6)
C228 C227 C231 F120 30.3(7)
C226 C227 C231 F120 -151.6(6)
C228 C227 C231 F20 -114.0(6)
C226 C227 C231 F20 64.1(6)
C228 C229 C232 F22 -137.5(8)
C230 C229 C232 F22 41.4(8)
C228 C229 C232 F122 13.4(5)
C230 C229 C232 F122 -167.7(4)
C228 C229 C232 F123 145.6(6)
C230 C229 C232 F123 -35.5(6)
C228 C229 C232 F23 -6.6(6)
C230 C229 C232 F23 172.3(5)
C228 C229 C232 F124 -101.0(4)
C230 C229 C232 F124 77.9(4)
C228 C229 C232 F24 101.9(5)
C230 C229 C232 F24 -79.2(5)
